data_8100356
loop_
_publ_author_name
'Manriquez, V\'ictor'
'Gald\'amez, Antonio'
'Le\'on, D. Ruiz'
'Garland, M. T.'
'Jim\'enez, M.'

_publ_section_title
;
Crystal structure of potassium bismuth hexathiodiphosphate, KBiP~2~S~6~
;
_journal_issue 2
_journal_name_full 'Zeitschrift f\"ur Kristallographie - New Crystal Structures'
_journal_page_first 151
_journal_page_last 152
_journal_volume 218
_journal_year 2003
_chemical_formula_structural 'K Bi P2 S6'
_chemical_formula_sum 'Bi K P2 S6'
_chemical_formula_weight 502.38
_space_group_IT_number 4
_symmetry_cell_setting monoclinic
_symmetry_space_group_name_Hall 'P 2yb'
_symmetry_space_group_name_H-M 'P 1 21 1'
_cell_angle_alpha 90.00
_cell_angle_beta 92.1080(10)
_cell_angle_gamma 90.00
_cell_formula_units_Z 2
_cell_length_a 6.6200(6)
_cell_length_b 7.4058(7)
_cell_length_c 9.9002(9)
_cell_measurement_temperature 293(2)
_cell_volume 485.04(8)
_diffrn_ambient_temperature 293(2)
_exptl_crystal_density_diffrn 3.440
_cod_original_sg_symbol_H-M 'P 21'
_cod_original_formula_sum 'Bi1 K1 P2 S6'
_cod_database_code 8100356

loop_
_symmetry_equiv_pos_as_xyz
'x, y, z'
'-x, y+1/2, -z'

loop_
_atom_site_label
_atom_site_type_symbol
_atom_site_fract_x
_atom_site_fract_y
_atom_site_fract_z
_atom_site_U_iso_or_equiv
_atom_site_adp_type
_atom_site_occupancy
_atom_site_symmetry_multiplicity
_atom_site_Wyckoff_symbol
_atom_site_calc_flag
_atom_site_refinement_flags
_atom_site_disorder_assembly
_atom_site_disorder_group
Bi Bi 0.79399(4) 0.77391(6) 0.98012(3) 0.02185(9) Uani 1 2 a d . . .
K K 0.7017(3) 1.0236(3) 0.5016(2) 0.0312(5) Uani 1 2 a d . . .
P1 P 0.6876(3) 0.3148(2) 0.8258(2) 0.0147(5) Uani 1 2 a d . . .
P2 P 0.7956(3) 0.5409(3) 0.7003(2) 0.0142(4) Uani 1 2 a d . . .
S1 S 0.6585(3) 0.4287(3) 1.0136(2) 0.0194(4) Uani 1 2 a d . . .
S2 S 0.9127(3) 0.1262(3) 0.8259(2) 0.0180(4) Uani 1 2 a d . . .
S3 S 0.4251(3) 0.2268(2) 0.7458(2) 0.0193(5) Uani 1 2 a d . . .
S4 S 1.0521(3) 0.6229(3) 0.8071(2) 0.0190(4) Uani 1 2 a d . . .
S5 S 0.5845(3) 0.7341(2) 0.7305(2) 0.0203(5) Uani 1 2 a d . . .
S6 S 0.8230(4) 0.4592(3) 0.5134(2) 0.0240(5) Uani 1 2 a d . . .

loop_
_atom_site_aniso_label
_atom_site_aniso_U_11
_atom_site_aniso_U_22
_atom_site_aniso_U_33
_atom_site_aniso_U_23
_atom_site_aniso_U_13
_atom_site_aniso_U_12
Bi 0.02447(16) 0.01881(14) 0.02227(16) -0.00475(18) 0.00087(11) -0.00115(18)
K 0.0315(13) 0.0354(12) 0.0264(12) 0.0003(9) -0.0014(10) -0.0025(9)
P1 0.0172(10) 0.0139(12) 0.0130(10) 0.0005(7) -0.0014(8) -0.0003(7)
P2 0.0150(10) 0.0139(9) 0.0135(10) 0.0004(8) -0.0017(8) -0.0008(8)
S1 0.0260(11) 0.0197(11) 0.0126(10) -0.0015(8) 0.0015(9) -0.0044(9)
S2 0.0187(11) 0.0153(9) 0.0199(11) -0.0003(9) -0.0028(9) 0.0016(8)
S3 0.0179(10) 0.0203(12) 0.0195(11) -0.0004(8) -0.0033(8) -0.0050(7)
S4 0.0145(10) 0.0231(10) 0.0194(11) -0.0024(9) -0.0010(8) -0.0013(8)
S5 0.0212(10) 0.0185(13) 0.0210(10) -0.0008(8) -0.0048(8) 0.0043(8)
S6 0.0290(13) 0.0306(12) 0.0125(11) -0.0020(9) 0.0017(9) -0.0036(10)

loop_
_geom_bond_atom_site_label_1
_geom_bond_atom_site_label_2
_geom_bond_distance
_geom_bond_site_symmetry_2
_geom_bond_publ_flag
Bi S4 2.706(2) . ?
Bi S1 2.734(2) . ?
Bi S5 2.804(2) . ?
Bi S2 2.895(2) 2_757 ?
Bi S2 3.138(2) 1_565 ?
Bi S3 3.143(2) 2_657 ?
K S6 3.191(3) 2_756 ?
K S5 3.235(3) . ?
K S5 3.314(3) 2_656 ?
K S6 3.325(3) 1_565 ?
K S3 3.374(3) 2_656 ?
K S3 3.433(3) 1_565 ?
K S6 3.504(3) 2_656 ?
K S2 3.536(3) 1_565 ?
K S4 3.592(3) 2_756 ?
P1 S3 1.992(3) . ?
P1 S2 2.042(3) . ?
P1 S1 2.057(3) . ?
P1 P2 2.219(3) . ?
P2 S6 1.962(3) . ?
P2 S5 2.030(3) . ?
P2 S4 2.058(3) . ?
S2 Bi 2.895(2) 2_747 ?
S2 K 3.536(3) 1_545 ?
S3 K 3.374(3) 2_646 ?
S3 K 3.433(3) 1_545 ?
S4 K 3.592(3) 2_746 ?
S5 K 3.314(3) 2_646 ?
S6 K 3.191(3) 2_746 ?
S6 K 3.325(3) 1_545 ?
S6 K 3.504(3) 2_646 ?
